data_4333452
loop_
_publ_author_name
'Wang, Jun-Jieh'
'Holm, R. H.'

_publ_section_title
;
 Silylation, Sulfidation, and Benzene-1,2-dithiolate Complexation
 Reactions of Oxo- and Oxosulfidomolybdates(VI) and -Tungstates(VI)
;
_journal_issue 26
_journal_name_full 'Inorganic Chemistry'
_journal_page_first 11156
_journal_page_last 11164
_journal_paper_doi 10.1021/ic701294y
_journal_volume 46
_journal_year 2007
_chemical_formula_moiety '(C8 H20 N 1+), (C9 H21 Mo O S3 Si 1-)'
_chemical_formula_sum 'C17 H41 Mo N O S3 Si'
_chemical_formula_weight 495.72
_chemical_name_systematic
; 
 ? 
;
_space_group_IT_number 14
_symmetry_cell_setting monoclinic
_symmetry_Int_Tables_number 14
_symmetry_space_group_name_Hall '-P 2ybc'
_symmetry_space_group_name_H-M 'P 1 21/c 1'
_atom_sites_solution_hydrogens geom
_atom_sites_solution_primary direct
_atom_sites_solution_secondary difmap
_audit_creation_method SHELXL-97
_cell_angle_alpha 90.00
_cell_angle_beta 90.79(3)
_cell_angle_gamma 90.00
_cell_formula_units_Z 4
_cell_length_a 17.990(4)
_cell_length_b 8.4900(17)
_cell_length_c 16.670(3)
_cell_measurement_temperature 193(2)
_cell_volume 2545.9(9)
_computing_cell_refinement 'SMART (Bruker, 2001)'
_computing_data_collection 'SMART (Bruker, 2001)'
_computing_data_reduction 'SAINT (Bruker, 2003)'
_computing_molecular_graphics 'SHELXTL (Bruker, 2000)'
_computing_publication_material 'SHELXTL (Bruker, 2000)'
_computing_structure_refinement 'SHELXL-97 (Sheldrick, 1997)'
_computing_structure_solution 'SHELXS-97 (Sheldrick, 1990)'
_diffrn_ambient_temperature 193(2)
_diffrn_measured_fraction_theta_full 0.999
_diffrn_measured_fraction_theta_max 0.999
_diffrn_measurement_device_type 'Bruker Smart APEX CCD'
_diffrn_measurement_method '\w scans, 0.3\% rotations'
_diffrn_radiation_monochromator graphite
_diffrn_radiation_source 'normal-focus sealed tube'
_diffrn_radiation_type MoK\a
_diffrn_radiation_wavelength 0.71073
_diffrn_reflns_av_R_equivalents 0.0743
_diffrn_reflns_av_sigmaI/netI 0.0734
_diffrn_reflns_limit_h_max 19
_diffrn_reflns_limit_h_min -15
_diffrn_reflns_limit_k_max 9
_diffrn_reflns_limit_k_min -9
_diffrn_reflns_limit_l_max 17
_diffrn_reflns_limit_l_min -17
_diffrn_reflns_number 10832
_diffrn_reflns_theta_full 22.50
_diffrn_reflns_theta_max 22.50
_diffrn_reflns_theta_min 2.26
_diffrn_standards_decay_% 0
_exptl_absorpt_coefficient_mu 0.814
_exptl_absorpt_correction_T_max 0.8877
_exptl_absorpt_correction_T_min 0.8224
_exptl_absorpt_correction_type multi-scan
_exptl_absorpt_process_details 'SADABS (Sheldrick, 2002)'
_exptl_crystal_colour 'deep red'
_exptl_crystal_density_diffrn 1.293
_exptl_crystal_density_method 'not measured'
_exptl_crystal_description block
_exptl_crystal_F_000 1048
_exptl_crystal_size_max 0.25
_exptl_crystal_size_mid 0.20
_exptl_crystal_size_min 0.15
_refine_diff_density_max 2.129
_refine_diff_density_min -1.038
_refine_diff_density_rms 0.192
_refine_ls_extinction_method none
_refine_ls_goodness_of_fit_ref 1.248
_refine_ls_hydrogen_treatment constr
_refine_ls_matrix_type full
_refine_ls_number_parameters 315
_refine_ls_number_reflns 3320
_refine_ls_number_restraints 256
_refine_ls_restrained_S_all 1.233
_refine_ls_R_factor_all 0.1304
_refine_ls_R_factor_gt 0.1030
_refine_ls_shift/su_max 2.023
_refine_ls_shift/su_mean 0.110
_refine_ls_structure_factor_coef Fsqd
_refine_ls_weighting_details 'calc w=1/[\s^2^(Fo^2^)+(0.1457P)^2^+9.2126P] where P=(Fo^2^+2Fc^2^)/3'
_refine_ls_weighting_scheme calc
_refine_ls_wR_factor_gt 0.2617
_refine_ls_wR_factor_ref 0.2800
_reflns_number_gt 2442
_reflns_number_total 3320
_reflns_threshold_expression I>2\s(I)
_cod_data_source_file ic701294ysup4.cif
_cod_data_source_block 4b
_cod_depositor_comments
;
The following automatic conversions were performed:

'_symmetry_cell_setting' value 'Monoclinic' changed to 'monoclinic'
according to /home/saulius/struct/CIF-dictionaries/cif_core.dic
dictionary named 'cif_core.dic' version 2.4.2 from 2011-04-26.

Automatic conversion script
Id: cif_fix_values 1891 2012-01-12 08:04:46Z andrius 
;
_cod_original_sg_symbol_H-M 'P 21/c'
_cod_database_code 4333452

loop_
_symmetry_equiv_pos_as_xyz
'x, y, z'
'-x, y+1/2, -z+1/2'
'-x, -y, -z'
'x, -y-1/2, z-1/2'

loop_
_atom_site_label
_atom_site_type_symbol
_atom_site_fract_x
_atom_site_fract_y
_atom_site_fract_z
_atom_site_U_iso_or_equiv
_atom_site_adp_type
_atom_site_occupancy
_atom_site_symmetry_multiplicity
_atom_site_calc_flag
_atom_site_refinement_flags
_atom_site_disorder_assembly
_atom_site_disorder_group
Mo1 Mo 0.31207(6) 0.65685(11) 0.14979(6) 0.0436(5) Uani 1 1 d D . .
N1 N 0.6158(5) 0.6646(10) 0.1411(5) 0.040(2) Uani 1 1 d . . .
S1 S 0.3878(2) 0.8234(5) 0.1112(3) 0.0747(12) Uani 1 1 d . A .
S2 S 0.2969(2) 0.6800(4) 0.2770(2) 0.0595(10) Uani 1 1 d . A .
S3 S 0.3525(2) 0.4237(4) 0.12303(19) 0.0576(10) Uani 1 1 d . A .
C10 C 0.6963(6) 0.6416(14) 0.1181(7) 0.046(3) Uani 1 1 d . . .
H10A H 0.7108 0.5320 0.1313 0.055 Uiso 1 1 calc R . .
H10B H 0.7000 0.6538 0.0592 0.055 Uiso 1 1 calc R . .
C11 C 0.7516(7) 0.7517(17) 0.1575(8) 0.061(4) Uani 1 1 d . . .
H11A H 0.7394 0.8606 0.1430 0.091 Uiso 1 1 calc R . .
H11B H 0.8018 0.7264 0.1392 0.091 Uiso 1 1 calc R . .
H11C H 0.7495 0.7395 0.2159 0.091 Uiso 1 1 calc R . .
C12 C 0.5915(7) 0.8350(13) 0.1357(8) 0.052(3) Uani 1 1 d . . .
H12A H 0.6193 0.8962 0.1768 0.062 Uiso 1 1 calc R . .
H12B H 0.5381 0.8411 0.1490 0.062 Uiso 1 1 calc R . .
C13 C 0.6026(9) 0.9123(17) 0.0549(9) 0.072(4) Uani 1 1 d . . .
H13A H 0.6557 0.9306 0.0468 0.108 Uiso 1 1 calc R . .
H13B H 0.5760 1.0131 0.0533 0.108 Uiso 1 1 calc R . .
H13C H 0.5831 0.8432 0.0124 0.108 Uiso 1 1 calc R . .
C14 C 0.5662(6) 0.5668(13) 0.0866(6) 0.041(3) Uani 1 1 d . . .
H14A H 0.5139 0.5863 0.1014 0.049 Uiso 1 1 calc R . .
H14B H 0.5724 0.6044 0.0309 0.049 Uiso 1 1 calc R . .
C15 C 0.5795(7) 0.3942(14) 0.0881(7) 0.053(3) Uani 1 1 d . . .
H15A H 0.6282 0.3714 0.0652 0.079 Uiso 1 1 calc R . .
H15B H 0.5406 0.3409 0.0566 0.079 Uiso 1 1 calc R . .
H15C H 0.5784 0.3565 0.1437 0.079 Uiso 1 1 calc R . .
C16 C 0.6082(7) 0.6115(13) 0.2278(7) 0.045(3) Uani 1 1 d . . .
H16A H 0.6274 0.5026 0.2324 0.054 Uiso 1 1 calc R . .
H16B H 0.6402 0.6794 0.2619 0.054 Uiso 1 1 calc R . .
C17 C 0.5304(7) 0.6151(15) 0.2605(8) 0.054(3) Uani 1 1 d . . .
H17A H 0.5096 0.7212 0.2541 0.081 Uiso 1 1 calc R . .
H17B H 0.5319 0.5872 0.3176 0.081 Uiso 1 1 calc R . .
H17C H 0.4992 0.5394 0.2312 0.081 Uiso 1 1 calc R . .
O1A O 0.217(5) 0.680(10) 0.110(8) 0.082(6) Uani 0.583(17) 1 d PDU A 1
Si1A Si 0.1377(17) 0.765(3) 0.0849(11) 0.058(4) Uani 0.583(17) 1 d PDU A 1
C1A C 0.0905(15) 0.672(3) 0.1726(17) 0.089(7) Uani 0.583(17) 1 d PDU A 1
H1AA H 0.1166 0.7096 0.2223 0.107 Uiso 0.583(17) 1 calc PR A 1
C2A C 0.097(3) 0.490(3) 0.170(3) 0.143(15) Uani 0.583(17) 1 d PDU A 1
H2AA H 0.0731 0.4456 0.2178 0.214 Uiso 0.583(17) 1 calc PR A 1
H2AB H 0.1494 0.4598 0.1703 0.214 Uiso 0.583(17) 1 calc PR A 1
H2AC H 0.0722 0.4499 0.1218 0.214 Uiso 0.583(17) 1 calc PR A 1
C3A C 0.0080(15) 0.723(5) 0.178(2) 0.114(10) Uani 0.583(17) 1 d PDU A 1
H3AA H -0.0136 0.6773 0.2267 0.171 Uiso 0.583(17) 1 calc PR A 1
H3AB H -0.0195 0.6850 0.1309 0.171 Uiso 0.583(17) 1 calc PR A 1
H3AC H 0.0049 0.8378 0.1808 0.171 Uiso 0.583(17) 1 calc PR A 1
C4A C 0.0991(14) 0.672(3) -0.0082(14) 0.081(7) Uani 0.583(17) 1 d PDU A 1
H4AA H 0.0793 0.5661 0.0074 0.098 Uiso 0.583(17) 1 calc PR A 1
C5A C 0.0336(17) 0.764(4) -0.046(2) 0.107(11) Uani 0.583(17) 1 d PDU A 1
H5AA H 0.0164 0.7106 -0.0952 0.160 Uiso 0.583(17) 1 calc PR A 1
H5AB H 0.0500 0.8711 -0.0597 0.160 Uiso 0.583(17) 1 calc PR A 1
H5AC H -0.0073 0.7701 -0.0081 0.160 Uiso 0.583(17) 1 calc PR A 1
C6A C 0.151(3) 0.645(5) -0.0807(19) 0.107(11) Uani 0.583(17) 1 d PDU A 1
H6AA H 0.1214 0.6015 -0.1256 0.161 Uiso 0.583(17) 1 calc PR A 1
H6AB H 0.1901 0.5708 -0.0656 0.161 Uiso 0.583(17) 1 calc PR A 1
H6AC H 0.1726 0.7455 -0.0967 0.161 Uiso 0.583(17) 1 calc PR A 1
C7A C 0.1410(19) 0.981(3) 0.1058(17) 0.055(6) Uani 0.583(17) 1 d PDU A 1
H7AA H 0.0922 1.0215 0.0851 0.066 Uiso 0.583(17) 1 calc PR A 1
C8A C 0.139(3) 1.012(5) 0.1973(17) 0.098(11) Uani 0.583(17) 1 d PDU A 1
H8AA H 0.1415 1.1260 0.2072 0.147 Uiso 0.583(17) 1 calc PR A 1
H8AB H 0.1809 0.9599 0.2237 0.147 Uiso 0.583(17) 1 calc PR A 1
H8AC H 0.0921 0.9711 0.2187 0.147 Uiso 0.583(17) 1 calc PR A 1
C9A C 0.199(2) 1.087(4) 0.064(3) 0.107(11) Uani 0.583(17) 1 d PDU A 1
H9AA H 0.1931 1.1960 0.0817 0.160 Uiso 0.583(17) 1 calc PR A 1
H9AB H 0.1926 1.0800 0.0060 0.160 Uiso 0.583(17) 1 calc PR A 1
H9AC H 0.2495 1.0503 0.0791 0.160 Uiso 0.583(17) 1 calc PR A 1
O1B O 0.237(6) 0.707(14) 0.076(12) 0.082(6) Uani 0.417(17) 1 d PDU A 2
Si1B Si 0.142(2) 0.763(5) 0.0736(15) 0.050(4) Uani 0.417(17) 1 d PDU A 2
C1B C 0.0604(18) 0.658(5) 0.116(3) 0.101(9) Uani 0.417(17) 1 d PDU A 2
H1BA H 0.0541 0.5688 0.0770 0.121 Uiso 0.417(17) 1 calc PR A 2
C2B C 0.082(4) 0.568(8) 0.194(3) 0.127(15) Uani 0.417(17) 1 d PDU A 2
H2BA H 0.0395 0.5089 0.2130 0.191 Uiso 0.417(17) 1 calc PR A 2
H2BB H 0.0988 0.6434 0.2347 0.191 Uiso 0.417(17) 1 calc PR A 2
H2BC H 0.1231 0.4946 0.1822 0.191 Uiso 0.417(17) 1 calc PR A 2
C3B C -0.0147(17) 0.744(5) 0.106(3) 0.105(12) Uani 0.417(17) 1 d PDU A 2
H3BA H -0.0546 0.6786 0.1272 0.157 Uiso 0.417(17) 1 calc PR A 2
H3BB H -0.0243 0.7658 0.0491 0.157 Uiso 0.417(17) 1 calc PR A 2
H3BC H -0.0127 0.8442 0.1357 0.157 Uiso 0.417(17) 1 calc PR A 2
C4B C 0.140(2) 0.761(4) -0.0387(15) 0.073(8) Uani 0.417(17) 1 d PDU A 2
H4BA H 0.1903 0.8026 -0.0503 0.087 Uiso 0.417(17) 1 calc PR A 2
C5B C 0.091(3) 0.880(6) -0.087(3) 0.124(16) Uani 0.417(17) 1 d PDU A 2
H5BA H 0.0954 0.8578 -0.1445 0.186 Uiso 0.417(17) 1 calc PR A 2
H5BB H 0.1084 0.9871 -0.0759 0.186 Uiso 0.417(17) 1 calc PR A 2
H5BC H 0.0392 0.8693 -0.0712 0.186 Uiso 0.417(17) 1 calc PR A 2
C6B C 0.151(3) 0.584(4) -0.058(3) 0.092(14) Uani 0.417(17) 1 d PDU A 2
H6BA H 0.1511 0.5688 -0.1162 0.138 Uiso 0.417(17) 1 calc PR A 2
H6BB H 0.1108 0.5223 -0.0346 0.138 Uiso 0.417(17) 1 calc PR A 2
H6BC H 0.1989 0.5489 -0.0352 0.138 Uiso 0.417(17) 1 calc PR A 2
C7B C 0.134(3) 0.981(5) 0.086(3) 0.074(9) Uani 0.417(17) 1 d PDU A 2
H7BA H 0.0821 1.0195 0.0762 0.088 Uiso 0.417(17) 1 calc PR A 2
C8B C 0.167(3) 1.036(5) 0.167(2) 0.061(9) Uani 0.417(17) 1 d PDU A 2
H8BA H 0.1564 1.1479 0.1747 0.092 Uiso 0.417(17) 1 calc PR A 2
H8BB H 0.2209 1.0191 0.1676 0.092 Uiso 0.417(17) 1 calc PR A 2
H8BC H 0.1446 0.9749 0.2104 0.092 Uiso 0.417(17) 1 calc PR A 2
C9B C 0.189(3) 1.043(6) 0.022(3) 0.091(12) Uani 0.417(17) 1 d PDU A 2
H9BA H 0.1874 1.1585 0.0210 0.136 Uiso 0.417(17) 1 calc PR A 2
H9BB H 0.1742 1.0025 -0.0311 0.136 Uiso 0.417(17) 1 calc PR A 2
H9BC H 0.2392 1.0075 0.0354 0.136 Uiso 0.417(17) 1 calc PR A 2

loop_
_atom_site_aniso_label
_atom_site_aniso_U_11
_atom_site_aniso_U_22
_atom_site_aniso_U_33
_atom_site_aniso_U_23
_atom_site_aniso_U_13
_atom_site_aniso_U_12
Mo1 0.0596(8) 0.0299(6) 0.0411(7) 0.0001(5) -0.0032(5) 0.0105(5)
N1 0.053(6) 0.023(5) 0.046(6) 0.003(4) -0.002(4) 0.008(4)
S1 0.080(3) 0.056(2) 0.088(3) -0.001(2) 0.007(2) -0.0032(19)
S2 0.085(3) 0.043(2) 0.0496(19) -0.0060(15) 0.0005(17) 0.0009(17)
S3 0.088(3) 0.0363(18) 0.0485(19) 0.0027(15) 0.0071(17) 0.0147(17)
C10 0.048(7) 0.040(7) 0.049(7) 0.005(6) 0.002(5) 0.008(6)
C11 0.050(8) 0.067(10) 0.066(9) 0.009(8) 0.004(6) 0.015(7)
C12 0.059(8) 0.021(6) 0.076(9) -0.005(6) 0.011(6) 0.015(6)
C13 0.098(12) 0.040(8) 0.079(10) 0.021(7) -0.001(8) 0.006(8)
C14 0.054(7) 0.031(6) 0.038(6) -0.003(5) -0.004(5) 0.007(5)
C15 0.071(9) 0.035(7) 0.052(8) -0.012(6) -0.015(6) 0.004(6)
C16 0.065(8) 0.025(6) 0.045(7) -0.007(5) 0.004(6) 0.005(5)
C17 0.061(8) 0.045(8) 0.056(8) 0.009(6) 0.020(6) 0.003(6)
O1A 0.082(6) 0.078(15) 0.086(7) -0.032(13) -0.020(5) 0.024(8)
Si1A 0.065(7) 0.047(6) 0.063(7) -0.008(6) -0.004(6) 0.017(6)
C1A 0.105(14) 0.062(13) 0.100(13) 0.009(15) 0.001(13) -0.025(14)
C2A 0.17(3) 0.061(15) 0.20(4) 0.03(2) 0.01(3) -0.032(18)
C3A 0.105(16) 0.12(2) 0.12(2) 0.01(2) 0.035(17) -0.027(16)
C4A 0.090(16) 0.058(14) 0.095(12) -0.026(12) -0.024(10) 0.025(13)
C5A 0.12(2) 0.10(2) 0.10(2) -0.023(19) -0.052(15) 0.034(18)
C6A 0.14(2) 0.12(3) 0.063(15) -0.011(18) -0.021(15) 0.04(2)
C7A 0.052(13) 0.045(8) 0.068(16) 0.000(9) -0.019(12) 0.000(8)
C8A 0.13(3) 0.08(2) 0.081(17) -0.032(15) -0.004(17) -0.01(2)
C9A 0.12(2) 0.057(15) 0.14(3) -0.01(2) 0.04(2) -0.016(15)
O1B 0.082(6) 0.078(15) 0.086(7) -0.032(13) -0.020(5) 0.024(8)
Si1B 0.042(7) 0.049(8) 0.059(8) -0.023(7) 0.007(7) 0.004(7)
C1B 0.104(12) 0.077(18) 0.12(2) -0.017(19) 0.046(18) -0.031(15)
C2B 0.15(3) 0.12(4) 0.12(3) 0.00(2) 0.06(2) -0.04(3)
C3B 0.063(12) 0.11(3) 0.15(3) -0.05(3) 0.05(2) -0.053(16)
C4B 0.07(2) 0.077(18) 0.069(10) -0.004(13) -0.002(11) 0.017(16)
C5B 0.12(3) 0.15(3) 0.11(2) 0.04(3) -0.01(2) 0.05(3)
C6B 0.10(3) 0.10(2) 0.08(3) -0.05(2) 0.00(2) 0.03(2)
C7B 0.10(2) 0.041(10) 0.08(2) 0.006(13) -0.019(16) 0.006(11)
C8B 0.07(2) 0.031(17) 0.08(2) -0.021(16) 0.011(17) 0.020(17)
C9B 0.14(3) 0.06(2) 0.07(2) 0.00(2) -0.01(2) -0.02(2)

loop_
_atom_type_symbol
_atom_type_description
_atom_type_scat_dispersion_real
_atom_type_scat_dispersion_imag
_atom_type_scat_source
C C 0.0033 0.0016 'International Tables Vol C Tables 4.2.6.8 and 6.1.1.4'
H H 0.0000 0.0000 'International Tables Vol C Tables 4.2.6.8 and 6.1.1.4'
N N 0.0061 0.0033 'International Tables Vol C Tables 4.2.6.8 and 6.1.1.4'
O O 0.0106 0.0060 'International Tables Vol C Tables 4.2.6.8 and 6.1.1.4'
Si Si 0.0817 0.0704 'International Tables Vol C Tables 4.2.6.8 and 6.1.1.4'
S S 0.1246 0.1234 'International Tables Vol C Tables 4.2.6.8 and 6.1.1.4'
Mo Mo -1.6832 0.6857 'International Tables Vol C Tables 4.2.6.8 and 6.1.1.4'

loop_
_geom_angle_atom_site_label_1
_geom_angle_atom_site_label_2
_geom_angle_atom_site_label_3
_geom_angle
O1B Mo1 O1A 23(10)
O1B Mo1 S1 96(6)
O1A Mo1 S1 115(4)
O1B Mo1 S2 122(7)
O1A Mo1 S2 102(5)
S1 Mo1 S2 109.65(16)
O1B Mo1 S3 108(4)
O1A Mo1 S3 110(3)
S1 Mo1 S3 109.69(16)
S2 Mo1 S3 109.60(13)
C14 N1 C12 108.7(9)
C14 N1 C10 109.5(8)
C12 N1 C10 112.6(9)
C14 N1 C16 110.4(8)
C12 N1 C16 108.1(9)
C10 N1 C16 107.5(8)
C11 C10 N1 115.9(10)
N1 C12 C13 115.2(10)
C15 C14 N1 116.0(9)
C17 C16 N1 115.7(10)
Si1A O1A Mo1 160(5)
O1A Si1A C4A 110(4)
O1A Si1A C7A 111(3)
C4A Si1A C7A 125.4(18)
O1A Si1A C1A 91(6)
C4A Si1A C1A 107.7(19)
C7A Si1A C1A 106.2(16)
C3A C1A C2A 110(3)
C3A C1A Si1A 112(2)
C2A C1A Si1A 111(3)
C5A C4A C6A 102(3)
C5A C4A Si1A 113.5(19)
C6A C4A Si1A 119(3)
C8A C7A C9A 112(2)
C8A C7A Si1A 110(2)
C9A C7A Si1A 120(2)
Si1B O1B Mo1 140(10)
O1B Si1B C1B 129(7)
O1B Si1B C7B 110(5)
C1B Si1B C7B 112(3)
O1B Si1B C4B 92(7)
C1B Si1B C4B 111(3)
C7B Si1B C4B 97(2)
C3B C1B C2B 122(4)
C3B C1B Si1B 115(3)
C2B C1B Si1B 111(3)
C6B C4B C5B 127(4)
C6B C4B Si1B 102(3)
C5B C4B Si1B 121(3)
C8B C7B C9B 105(3)
C8B C7B Si1B 111(3)
C9B C7B Si1B 102(3)

loop_
_geom_bond_atom_site_label_1
_geom_bond_atom_site_label_2
_geom_bond_distance
Mo1 O1B 1.87(6)
Mo1 O1A 1.84(3)
Mo1 S1 2.071(4)
Mo1 S2 2.150(3)
Mo1 S3 2.158(3)
N1 C14 1.512(14)
N1 C12 1.514(13)
N1 C10 1.517(15)
N1 C16 1.521(14)
C10 C11 1.509(18)
C12 C13 1.513(18)
C14 C15 1.485(16)
C16 C17 1.509(16)
O1A Si1A 1.64(5)
Si1A C4A 1.867(10)
Si1A C7A 1.873(9)
Si1A C1A 1.872(10)
C1A C3A 1.549(10)
C1A C2A 1.550(10)
C4A C5A 1.546(10)
C4A C6A 1.548(10)
C7A C8A 1.548(10)
C7A C9A 1.550(10)
O1B Si1B 1.77(11)
Si1B C1B 1.870(10)
Si1B C7B 1.870(10)
Si1B C4B 1.873(10)
C1B C3B 1.547(10)
C1B C2B 1.548(10)
C4B C6B 1.551(10)
C4B C5B 1.551(10)
C7B C8B 1.547(10)
C7B C9B 1.550(10)

loop_
_geom_torsion_atom_site_label_1
_geom_torsion_atom_site_label_2
_geom_torsion_atom_site_label_3
_geom_torsion_atom_site_label_4
_geom_torsion
C14 N1 C10 C11 170.1(10)
C12 N1 C10 C11 49.0(13)
C16 N1 C10 C11 -69.9(12)
C14 N1 C12 C13 -65.9(14)
C10 N1 C12 C13 55.6(14)
C16 N1 C12 C13 174.2(11)
C12 N1 C14 C15 -176.6(11)
C10 N1 C14 C15 60.0(13)
C16 N1 C14 C15 -58.2(13)
C14 N1 C16 C17 -56.7(12)
C12 N1 C16 C17 62.1(12)
C10 N1 C16 C17 -176.1(9)
O1B Mo1 O1A Si1A -82(29)
S1 Mo1 O1A Si1A -47(32)
S2 Mo1 O1A Si1A 72(31)
S3 Mo1 O1A Si1A -172(29)
Mo1 O1A Si1A C4A 145(29)
Mo1 O1A Si1A C7A 2(33)
Mo1 O1A Si1A C1A -105(30)
O1A Si1A C1A C3A 178(4)
C4A Si1A C1A C3A -71(3)
C7A Si1A C1A C3A 66(3)
O1A Si1A C1A C2A -58(4)
C4A Si1A C1A C2A 54(4)
C7A Si1A C1A C2A -170(3)
O1A Si1A C4A C5A -168(6)
C7A Si1A C4A C5A -32(4)
C1A Si1A C4A C5A 94(3)
O1A Si1A C4A C6A -47(6)
C7A Si1A C4A C6A 89(3)
C1A Si1A C4A C6A -145(3)
O1A Si1A C7A C8A -72(7)
C4A Si1A C7A C8A 152(3)
C1A Si1A C7A C8A 25(3)
O1A Si1A C7A C9A 60(7)
C4A Si1A C7A C9A -76(4)
C1A Si1A C7A C9A 158(3)
O1A Mo1 O1B Si1B 25(12)
S1 Mo1 O1B Si1B -124(11)
S2 Mo1 O1B Si1B -6(14)
S3 Mo1 O1B Si1B 122(10)
Mo1 O1B Si1B C1B -57(12)
Mo1 O1B Si1B C7B 86(12)
Mo1 O1B Si1B C4B -177(11)
O1B Si1B C1B C3B 178(7)
C7B Si1B C1B C3B 35(4)
C4B Si1B C1B C3B -72(4)
O1B Si1B C1B C2B 33(8)
C7B Si1B C1B C2B -109(4)
C4B Si1B C1B C2B 144(4)
O1B Si1B C4B C6B 66(5)
C1B Si1B C4B C6B -67(4)
C7B Si1B C4B C6B 177(3)
O1B Si1B C4B C5B -145(6)
C1B Si1B C4B C5B 81(5)
C7B Si1B C4B C5B -35(5)
O1B Si1B C7B C8B -62(8)
C1B Si1B C7B C8B 88(4)
C4B Si1B C7B C8B -156(4)
O1B Si1B C7B C9B 50(8)
C1B Si1B C7B C9B -160(3)
C4B Si1B C7B C9B -44(3)
